data_4126465
loop_
_publ_author_name
'Liniger, Marc'
'Liu, Yiyang'
'Stoltz, Brian M.'

_publ_section_title
;
 Sequential Ruthenium Catalysis for Olefin Isomerization and Oxidation:
 Application to the Synthesis of Unusual Amino Acids.
;
_journal_name_full 'Journal of the American Chemical Society'
_journal_paper_doi 10.1021/jacs.7b08496
_journal_year 2017
_chemical_formula_sum 'C7 H14 N2 O'
_chemical_formula_weight 142.20
_space_group_crystal_system triclinic
_space_group_IT_number 2
_space_group_name_Hall '-P 1'
_space_group_name_H-M_alt 'P -1'
_symmetry_space_group_name_Hall '-P 1'
_symmetry_space_group_name_H-M 'P -1'
_atom_sites_solution_hydrogens mixed
_atom_sites_solution_primary direct
_atom_sites_solution_secondary difmap
_audit_creation_method SHELXL-2014/6
_cell_angle_alpha 98.224(3)
_cell_angle_beta 101.633(3)
_cell_angle_gamma 108.971(3)
_cell_formula_units_Z 2
_cell_length_a 5.4402(3)
_cell_length_b 7.1156(4)
_cell_length_c 10.9891(5)
_cell_measurement_reflns_used 8637
_cell_measurement_temperature 100(2)
_cell_measurement_theta_max 36.41
_cell_measurement_theta_min 3.11
_cell_volume 383.90(4)
_computing_cell_refinement 'SAINT v8.34A (Bruker-AXS, 2013)'
_computing_data_collection 'APEX2 v2014.7-1 (Bruker-AXS, 2014)'
_computing_data_reduction 'SAINT v8.34A (Bruker-AXS, 2013)'
_computing_molecular_graphics 'Bruker SHELXTL'
_computing_publication_material 'Bruker SHELXTL'
_computing_structure_refinement 'SHELXL-2014/6 (Sheldrick, 2014)'
_computing_structure_solution 'SHELXS-2013/1 (Sheldrick, 2013)'
_diffrn_ambient_temperature 100(2)
_diffrn_detector_area_resol_mean 8.33
_diffrn_measured_fraction_theta_full 1.000
_diffrn_measured_fraction_theta_max 0.998
_diffrn_measurement_device_type 'Bruker APEX-II CCD'
_diffrn_measurement_method '\f and \w scans'
_diffrn_radiation_type MoK\a
_diffrn_radiation_wavelength 0.71073
_diffrn_reflns_av_R_equivalents 0.0307
_diffrn_reflns_av_unetI/netI 0.0215
_diffrn_reflns_Laue_measured_fraction_full 1.000
_diffrn_reflns_Laue_measured_fraction_max 0.998
_diffrn_reflns_limit_h_max 9
_diffrn_reflns_limit_h_min -9
_diffrn_reflns_limit_k_max 11
_diffrn_reflns_limit_k_min -11
_diffrn_reflns_limit_l_max 18
_diffrn_reflns_limit_l_min -18
_diffrn_reflns_number 24158
_diffrn_reflns_point_group_measured_fraction_full 1.000
_diffrn_reflns_point_group_measured_fraction_max 0.998
_diffrn_reflns_theta_full 25.242
_diffrn_reflns_theta_max 36.452
_diffrn_reflns_theta_min 1.942
_diffrn_source 'fine-focus sealed tube'
_exptl_absorpt_coefficient_mu 0.084
_exptl_absorpt_correction_T_max 0.7471
_exptl_absorpt_correction_T_min 0.6966
_exptl_absorpt_correction_type multi-scan
_exptl_absorpt_process_details 'SADABS-2014/3 (Sheldrick, 2014)'
_exptl_crystal_colour colourless
_exptl_crystal_density_diffrn 1.230
_exptl_crystal_density_method 'not measured'
_exptl_crystal_description Block
_exptl_crystal_F_000 156
_exptl_crystal_size_max 0.300
_exptl_crystal_size_mid 0.150
_exptl_crystal_size_min 0.100
_refine_diff_density_max 0.516
_refine_diff_density_min -0.181
_refine_diff_density_rms 0.049
_refine_ls_extinction_method none
_refine_ls_goodness_of_fit_ref 1.058
_refine_ls_hydrogen_treatment mixed
_refine_ls_matrix_type full
_refine_ls_number_parameters 101
_refine_ls_number_reflns 3736
_refine_ls_number_restraints 3
_refine_ls_restrained_S_all 1.057
_refine_ls_R_factor_all 0.0442
_refine_ls_R_factor_gt 0.0353
_refine_ls_shift/su_max 0.000
_refine_ls_shift/su_mean 0.000
_refine_ls_structure_factor_coef Fsqd
_refine_ls_weighting_details 'w=1/[\s^2^(Fo^2^)+(0.0498P)^2^+0.0644P] where P=(Fo^2^+2Fc^2^)/3'
_refine_ls_weighting_scheme calc
_refine_ls_wR_factor_gt 0.0949
_refine_ls_wR_factor_ref 0.1000
_reflns_Friedel_coverage 0.000
_reflns_number_gt 3140
_reflns_number_total 3736
_reflns_threshold_expression 'I > 2\s(I)'
_cod_data_source_file ja7b08496_si_004.cif
_cod_data_source_block A14346
_cod_database_code 4126465
_shelx_space_group_comment
; 
The symmetry employed for this shelxl refinement is uniquely defined 
by the following loop, which should always be used as a source of 
symmetry information in preference to the above space-group names. 
They are only intended as comments. 
;
_shelx_estimated_absorpt_t_min 0.975
_shelx_estimated_absorpt_t_max 0.992
_shelxl_version_number 2014/6

loop_
_space_group_symop_operation_xyz
'x, y, z'
'-x, -y, -z'

loop_
_atom_site_label
_atom_site_type_symbol
_atom_site_fract_x
_atom_site_fract_y
_atom_site_fract_z
_atom_site_U_iso_or_equiv
_atom_site_adp_type
_atom_site_occupancy
_atom_site_site_symmetry_order
_atom_site_calc_flag
_atom_site_refinement_flags_posn
_atom_site_refinement_flags_adp
O1 O 0.21043(9) 0.72232(7) 0.45677(4) 0.01376(9) Uani 1 1 d . .
C1 C 0.25873(11) 0.59490(8) 0.38417(5) 0.00986(10) Uani 1 1 d . .
N1 N 0.14453(10) 0.39451(7) 0.37642(5) 0.01185(9) Uani 1 1 d D .
H1N H 0.0373(19) 0.3598(15) 0.4276(9) 0.014 Uiso 1 1 d D U
C2 C 0.19923(12) 0.22966(9) 0.30393(6) 0.01334(10) Uani 1 1 d . .
H2A H 0.0287 0.1109 0.2666 0.016 Uiso 1 1 calc R U
H2B H 0.3234 0.1865 0.3624 0.016 Uiso 1 1 calc R U
C3 C 0.32365(13) 0.29623(9) 0.19792(6) 0.01364(11) Uani 1 1 d . .
H3A H 0.1842 0.3031 0.1271 0.016 Uiso 1 1 calc R U
H3B H 0.3979 0.1960 0.1644 0.016 Uiso 1 1 calc R U
C4 C 0.54772(12) 0.50517(9) 0.25034(6) 0.01242(10) Uani 1 1 d . .
H4A H 0.6377 0.5445 0.1831 0.015 Uiso 1 1 calc R U
H4B H 0.6838 0.4977 0.3224 0.015 Uiso 1 1 calc R U
C5 C 0.43901(11) 0.66801(8) 0.29582(5) 0.00983(9) Uani 1 1 d . .
N2 N 0.66799(10) 0.85770(8) 0.35887(5) 0.01362(10) Uani 1 1 d D .
H2N1 H 0.621(2) 0.9444(15) 0.4079(10) 0.020 Uiso 1 1 d D U
H2N2 H 0.804(2) 0.8333(16) 0.4056(10) 0.020 Uiso 1 1 d D U
C6 C 0.25649(12) 0.71254(9) 0.18486(6) 0.01313(10) Uani 1 1 d . .
H6A H 0.0905 0.5900 0.1476 0.016 Uiso 1 1 calc R U
H6B H 0.2026 0.8249 0.2196 0.016 Uiso 1 1 calc R U
C7 C 0.38973(14) 0.77095(11) 0.07924(6) 0.01903(13) Uani 1 1 d . .
H7A H 0.5690 0.8768 0.1169 0.029 Uiso 1 1 calc R U
H7B H 0.2789 0.8229 0.0215 0.029 Uiso 1 1 calc R U
H7C H 0.4069 0.6506 0.0314 0.029 Uiso 1 1 calc R U

loop_
_atom_site_aniso_label
_atom_site_aniso_U_11
_atom_site_aniso_U_22
_atom_site_aniso_U_33
_atom_site_aniso_U_23
_atom_site_aniso_U_13
_atom_site_aniso_U_12
O1 0.01574(19) 0.01073(18) 0.01562(19) 0.00081(14) 0.00951(15) 0.00357(15)
C1 0.0093(2) 0.0093(2) 0.0108(2) 0.00202(16) 0.00449(16) 0.00221(16)
N1 0.0131(2) 0.00874(19) 0.0153(2) 0.00319(16) 0.00894(16) 0.00275(15)
C2 0.0156(2) 0.0084(2) 0.0171(2) 0.00252(18) 0.00840(19) 0.00354(18)
C3 0.0163(2) 0.0104(2) 0.0147(2) 0.00104(18) 0.00786(19) 0.00405(18)
C4 0.0115(2) 0.0112(2) 0.0163(2) 0.00281(18) 0.00791(18) 0.00401(18)
C5 0.0095(2) 0.0085(2) 0.0114(2) 0.00199(16) 0.00530(16) 0.00163(16)
N2 0.0122(2) 0.0103(2) 0.0149(2) 0.00071(16) 0.00531(17) -0.00054(16)
C6 0.0138(2) 0.0131(2) 0.0138(2) 0.00493(18) 0.00545(18) 0.00489(19)
C7 0.0221(3) 0.0211(3) 0.0147(3) 0.0076(2) 0.0077(2) 0.0057(2)

loop_
_atom_type_symbol
_atom_type_description
_atom_type_scat_dispersion_real
_atom_type_scat_dispersion_imag
_atom_type_scat_source
C C 0.0033 0.0016 'International Tables Vol C Tables 4.2.6.8 and 6.1.1.4'
H H 0.0000 0.0000 'International Tables Vol C Tables 4.2.6.8 and 6.1.1.4'
N N 0.0061 0.0033 'International Tables Vol C Tables 4.2.6.8 and 6.1.1.4'
O O 0.0106 0.0060 'International Tables Vol C Tables 4.2.6.8 and 6.1.1.4'

loop_
_geom_angle_atom_site_label_1
_geom_angle_atom_site_label_2
_geom_angle_atom_site_label_3
_geom_angle
O1 C1 N1 121.21(5)
O1 C1 C5 119.52(5)
N1 C1 C5 119.16(5)
C1 N1 C2 127.07(5)
C1 N1 H1N 115.7(6)
C2 N1 H1N 116.9(6)
N1 C2 C3 111.67(5)
N1 C2 H2A 109.3
C3 C2 H2A 109.3
N1 C2 H2B 109.3
C3 C2 H2B 109.3
H2A C2 H2B 107.9
C2 C3 C4 109.17(5)
C2 C3 H3A 109.8
C4 C3 H3A 109.8
C2 C3 H3B 109.8
C4 C3 H3B 109.8
H3A C3 H3B 108.3
C3 C4 C5 111.66(5)
C3 C4 H4A 109.3
C5 C4 H4A 109.3
C3 C4 H4B 109.3
C5 C4 H4B 109.3
H4A C4 H4B 107.9
N2 C5 C4 108.46(5)
N2 C5 C1 112.22(4)
C4 C5 C1 110.43(4)
N2 C5 C6 107.91(5)
C4 C5 C6 112.68(5)
C1 C5 C6 105.14(4)
C5 N2 H2N1 111.8(7)
C5 N2 H2N2 111.3(7)
H2N1 N2 H2N2 109.6(9)
C7 C6 C5 113.91(5)
C7 C6 H6A 108.8
C5 C6 H6A 108.8
C7 C6 H6B 108.8
C5 C6 H6B 108.8
H6A C6 H6B 107.7
C6 C7 H7A 109.5
C6 C7 H7B 109.5
H7A C7 H7B 109.5
C6 C7 H7C 109.5
H7A C7 H7C 109.5
H7B C7 H7C 109.5

loop_
_geom_bond_atom_site_label_1
_geom_bond_atom_site_label_2
_geom_bond_distance
O1 C1 1.2490(7)
C1 N1 1.3395(7)
C1 C5 1.5401(7)
N1 C2 1.4678(8)
N1 H1N 0.892(9)
C2 C3 1.5189(8)
C2 H2A 0.9900
C2 H2B 0.9900
C3 C4 1.5237(8)
C3 H3A 0.9900
C3 H3B 0.9900
C4 C5 1.5301(8)
C4 H4A 0.9900
C4 H4B 0.9900
C5 N2 1.4646(7)
C5 C6 1.5492(8)
N2 H2N1 0.893(10)
N2 H2N2 0.894(10)
C6 C7 1.5254(9)
C6 H6A 0.9900
C6 H6B 0.9900
C7 H7A 0.9800
C7 H7B 0.9800
C7 H7C 0.9800

loop_
_geom_hbond_atom_site_label_D
_geom_hbond_atom_site_label_H
_geom_hbond_atom_site_label_A
_geom_hbond_distance_DH
_geom_hbond_distance_HA
_geom_hbond_distance_DA
_geom_hbond_angle_DHA
_geom_hbond_site_symmetry_A
N1 H1N O1 0.892(9) 2.040(9) 2.9326(7) 179.4(10) 2_566
C2 H2A N2 0.99 2.67 3.4510(8) 135.5 1_445
N2 H2N1 O1 0.893(10) 2.388(10) 3.1488(7) 143.1(9) 2_676
N2 H2N2 O1 0.894(10) 2.565(10) 3.4144(8) 158.8(9) 1_655
